data_7715823
loop_
_publ_author_name
'Kasalovi&#x107;, Marijana P'
'Jela&#x10d;a, Sanja'
'Milanovi&#x107;, &#x17d;iko'
'Maksimovi&#x107;-Ivani&#x107;, Danijela'
'Mijatovi&#x107;, Sanja'
'La&#x111;arevi&#x107;, Jelena'
'Bo&#x17e;i&#x107;, Bojan'
'Markovi&#x107;, Zoran'
'Dun&#x111;erovi&#x107;, Du&#x161;ko'
'R&#xfc;ffer, Tobias'
'Kretschmer, Robert'
'Kalu&#x111;erovi&#x107;, Goran N'
'Panteli&#x107;, Neboj&#x161;a &#x110;'

_publ_section_title
;
 Novel triphenyltin(IV) compounds with carboxylato <i>N</i>-functionalized
 2-quinolones as promising potential anticancer drug candidates: <i>in
 vitro</i> and <i>in vivo</i> evaluation.
;
_journal_issue 19
_journal_name_full 'Dalton transactions (Cambridge, England : 2003)'
_journal_page_first 8298
_journal_page_last 8314
_journal_paper_doi 10.1039/d4dt00182f
_journal_volume 53
_journal_year 2024
_chemical_formula_moiety 'C31 H27 N O3 Sn'
_chemical_formula_sum 'C31 H27 N O3 Sn'
_chemical_formula_weight 580.22
_space_group_crystal_system monoclinic
_space_group_IT_number 14
_space_group_name_Hall '-P 2yn'
_space_group_name_H-M_alt 'P 1 21/n 1'
_atom_sites_solution_hydrogens geom
_audit_creation_method SHELXL-2013
_audit_update_record
;
2024-02-23 deposited with the CCDC.	2024-03-20 downloaded from the CCDC.
;
_cell_angle_alpha 90
_cell_angle_beta 96.914(2)
_cell_angle_gamma 90
_cell_formula_units_Z 8
_cell_length_a 17.6237(4)
_cell_length_b 15.5051(3)
_cell_length_c 19.1439(5)
_cell_measurement_reflns_used 22178
_cell_measurement_temperature 100
_cell_measurement_theta_max 28.7040
_cell_measurement_theta_min 3.4910
_cell_volume 5193.2(2)
_computing_cell_refinement 'CrysAlisPro 1.171.40.53 (Rigaku OD, 2019)'
_computing_data_collection 'CrysAlisPro 1.171.40.53 (Rigaku OD, 2019)'
_computing_data_reduction 'CrysAlisPro 1.171.40.53 (Rigaku OD, 2019)'
_computing_structure_refinement 'SHELXL-2013 (Sheldrick, 2013)'
_computing_structure_solution 'SHELXS-2013 (Sheldrick, 2013)'
_diffrn_ambient_temperature 100
_diffrn_measured_fraction_theta_full 0.998
_diffrn_measured_fraction_theta_max 0.894
_diffrn_measurement_device_type 'rigaku oxford gemini s'
_diffrn_measurement_method '\w scans'
_diffrn_radiation_type MoK\a
_diffrn_radiation_wavelength 0.71073
_diffrn_reflns_av_R_equivalents 0.0875
_diffrn_reflns_av_unetI/netI 0.0509
_diffrn_reflns_Laue_measured_fraction_full 0.998
_diffrn_reflns_Laue_measured_fraction_max 0.894
_diffrn_reflns_limit_h_max 23
_diffrn_reflns_limit_h_min -22
_diffrn_reflns_limit_k_max 19
_diffrn_reflns_limit_k_min -20
_diffrn_reflns_limit_l_max 25
_diffrn_reflns_limit_l_min -24
_diffrn_reflns_number 71496
_diffrn_reflns_point_group_measured_fraction_full 0.998
_diffrn_reflns_point_group_measured_fraction_max 0.894
_diffrn_reflns_theta_full 25.242
_diffrn_reflns_theta_max 28.958
_diffrn_reflns_theta_min 3.116
_exptl_absorpt_coefficient_mu 1.017
_exptl_absorpt_correction_T_max 0.920
_exptl_absorpt_correction_T_min 0.714
_exptl_absorpt_correction_type analytical
_exptl_absorpt_process_details
;
CrysAlisPro 1.171.40.53 (Rigaku Oxford Diffraction, 2019)
Analytical numeric absorption correction using a multifaceted crystal
			model based on expressions derived by R.C. Clark & J.S. Reid.
(Clark, R. C. & Reid, J. S. (1995). Acta Cryst. A51, 887-897)
Empirical absorption correction using spherical harmonics,
 implemented in SCALE3 ABSPACK scaling algorithm.
;
_exptl_crystal_colour colourless
_exptl_crystal_density_diffrn 1.484
_exptl_crystal_description plate
_exptl_crystal_F_000 2352
_exptl_crystal_size_max 0.43
_exptl_crystal_size_mid 0.38
_exptl_crystal_size_min 0.11
_refine_diff_density_max 1.333
_refine_diff_density_min -0.818
_refine_diff_density_rms 0.121
_refine_ls_extinction_method none
_refine_ls_goodness_of_fit_ref 1.046
_refine_ls_hydrogen_treatment constr
_refine_ls_matrix_type full
_refine_ls_number_parameters 650
_refine_ls_number_reflns 12290
_refine_ls_number_restraints 0
_refine_ls_restrained_S_all 1.046
_refine_ls_R_factor_all 0.0533
_refine_ls_R_factor_gt 0.0412
_refine_ls_shift/su_max 0.001
_refine_ls_shift/su_mean 0.000
_refine_ls_structure_factor_coef Fsqd
_refine_ls_weighting_details 'w=1/[\s^2^(Fo^2^)+(0.0488P)^2^+8.9573P] where P=(Fo^2^+2Fc^2^)/3'
_refine_ls_weighting_scheme calc
_refine_ls_wR_factor_gt 0.0988
_refine_ls_wR_factor_ref 0.1119
_reflns_Friedel_coverage 0.000
_reflns_number_gt 10241
_reflns_number_total 12290
_reflns_threshold_expression 'I > 2\s(I)'
_cod_data_source_file d4dt00182f2.cif
_cod_data_source_block shelx
_cod_depositor_comments 'Adding full bibliography for 7715823--7715824.cif.'
_cod_original_sg_symbol_H-M 'P 21/n'
_cod_database_code 7715823
_shelx_space_group_comment
;
The symmetry employed for this shelxl refinement is uniquely defined
by the following loop, which should always be used as a source of
symmetry information in preference to the above space-group names.
They are only intended as comments.
;
_oxdiff_exptl_absorpt_empirical_full_min 0.712
_oxdiff_exptl_absorpt_empirical_full_max 2.264
_oxdiff_exptl_absorpt_empirical_details
;
Empirical correction (ABSPACK) includes:
- Absorption correction using spherical harmonics
- Frame scaling
- Detector area scaling
;
_shelxl_version_number 2013-4

loop_
_space_group_symop_operation_xyz
'x, y, z'
'-x+1/2, y+1/2, -z+1/2'
'-x, -y, -z'
'x-1/2, -y-1/2, z-1/2'

loop_
_atom_site_label
_atom_site_type_symbol
_atom_site_fract_x
_atom_site_fract_y
_atom_site_fract_z
_atom_site_U_iso_or_equiv
_atom_site_adp_type
_atom_site_occupancy
_atom_site_site_symmetry_order
_atom_site_calc_flag
_atom_site_refinement_flags_posn
_atom_site_refinement_flags_adp
_atom_site_refinement_flags_occupancy
_atom_site_disorder_assembly
_atom_site_disorder_group
C2 C 0.77973(17) -0.11721(19) 0.43240(16) 0.0201(6) Uani 1 1 d . . . . .
C3 C 0.80952(19) -0.1782(2) 0.48507(18) 0.0239(7) Uani 1 1 d . . . . .
H3 H 0.7921 -0.2362 0.4812 0.029 Uiso 1 1 calc R U . . .
C4 C 0.86153(17) -0.1562(2) 0.54007(17) 0.0224(6) Uani 1 1 d . . . . .
C5 C 0.88865(17) -0.0681(2) 0.54679(17) 0.0219(6) Uani 1 1 d . . . . .
C6 C 0.94186(19) -0.0397(3) 0.60296(19) 0.0308(8) Uani 1 1 d . . . . .
H6 H 0.9609 -0.0793 0.6387 0.037 Uiso 1 1 calc R U . . .
C7 C 0.96663(19) 0.0444(3) 0.6069(2) 0.0378(10) Uani 1 1 d . . . . .
H7 H 1.0021 0.0625 0.6454 0.045 Uiso 1 1 calc R U . . .
C8 C 0.9400(2) 0.1027(2) 0.5550(2) 0.0377(9) Uani 1 1 d . . . . .
H8 H 0.9585 0.1602 0.5574 0.045 Uiso 1 1 calc R U . . .
C9 C 0.88681(19) 0.0780(2) 0.4998(2) 0.0289(7) Uani 1 1 d . . . . .
H9 H 0.8683 0.1188 0.4649 0.035 Uiso 1 1 calc R U . . .
C10 C 0.85994(17) -0.0075(2) 0.49525(17) 0.0216(6) Uani 1 1 d . . . . .
C11 C 0.85120(18) 0.1111(2) 0.29105(16) 0.0210(6) Uani 1 1 d . . . . .
C12 C 0.84698(19) 0.0313(2) 0.33496(18) 0.0260(7) Uani 1 1 d . . . . .
H12A H 0.8962 0.0250 0.3654 0.031 Uiso 1 1 calc R U . . .
H12B H 0.8417 -0.0191 0.3030 0.031 Uiso 1 1 calc R U . . .
C13 C 0.78250(18) 0.0274(2) 0.38177(17) 0.0224(6) Uani 1 1 d . . . . .
H13A H 0.7736 0.0854 0.4009 0.027 Uiso 1 1 calc R U . . .
H13B H 0.7346 0.0076 0.3541 0.027 Uiso 1 1 calc R U . . .
C14 C 0.8926(2) -0.2219(3) 0.5940(2) 0.0356(8) Uani 1 1 d . . . . .
H14A H 0.9294 -0.1941 0.6295 0.053 Uiso 1 1 calc R U . . .
H14B H 0.9182 -0.2681 0.5709 0.053 Uiso 1 1 calc R U . . .
H14C H 0.8505 -0.2462 0.6168 0.053 Uiso 1 1 calc R U . . .
C15 C 0.89328(18) 0.3369(2) 0.24310(16) 0.0200(6) Uani 1 1 d . . . . .
C16 C 0.88463(18) 0.4233(2) 0.26145(17) 0.0232(7) Uani 1 1 d . . . . .
H16 H 0.8349 0.4477 0.2585 0.028 Uiso 1 1 calc R U . . .
C17 C 0.94815(19) 0.4741(2) 0.28399(17) 0.0248(7) Uani 1 1 d . . . . .
H17 H 0.9413 0.5321 0.2980 0.030 Uiso 1 1 calc R U . . .
C18 C 1.02156(19) 0.4404(2) 0.28608(17) 0.0254(7) Uani 1 1 d . . . . .
H18 H 1.0649 0.4752 0.3006 0.030 Uiso 1 1 calc R U . . .
C19 C 1.03044(19) 0.3554(2) 0.26680(17) 0.0262(7) Uani 1 1 d . . . . .
H19 H 1.0804 0.3322 0.2672 0.031 Uiso 1 1 calc R U . . .
C20 C 0.96697(19) 0.3035(2) 0.24680(17) 0.0234(7) Uani 1 1 d . . . . .
H20 H 0.9741 0.2446 0.2356 0.028 Uiso 1 1 calc R U . . .
C21 C 0.69328(17) 0.31349(19) 0.25224(16) 0.0200(6) Uani 1 1 d . . . . .
C22 C 0.61945(19) 0.2947(2) 0.22064(18) 0.0240(7) Uani 1 1 d . . . . .
H22 H 0.6127 0.2599 0.1795 0.029 Uiso 1 1 calc R U . . .
C23 C 0.55567(19) 0.3262(2) 0.24874(19) 0.0283(7) Uani 1 1 d . . . . .
H23 H 0.5058 0.3120 0.2272 0.034 Uiso 1 1 calc R U . . .
C24 C 0.5646(2) 0.3782(2) 0.30802(19) 0.0316(8) Uani 1 1 d . . . . .
H24 H 0.5211 0.4000 0.3269 0.038 Uiso 1 1 calc R U . . .
C25 C 0.6376(2) 0.3982(2) 0.33965(18) 0.0303(8) Uani 1 1 d . . . . .
H25 H 0.6441 0.4349 0.3797 0.036 Uiso 1 1 calc R U . . .
C26 C 0.70120(19) 0.3646(2) 0.31270(18) 0.0262(7) Uani 1 1 d . . . . .
H26 H 0.7508 0.3766 0.3358 0.031 Uiso 1 1 calc R U . . .
C27 C 0.76994(17) 0.16413(19) 0.13550(16) 0.0192(6) Uani 1 1 d . . . . .
C28 C 0.81267(19) 0.1546(2) 0.07916(17) 0.0252(7) Uani 1 1 d . . . . .
H28 H 0.8550 0.1915 0.0756 0.030 Uiso 1 1 calc R U . . .
C29 C 0.79405(19) 0.0918(2) 0.02832(17) 0.0269(7) Uani 1 1 d . . . . .
H29 H 0.8240 0.0857 -0.0095 0.032 Uiso 1 1 calc R U . . .
C30 C 0.7318(2) 0.0376(2) 0.03243(19) 0.0319(8) Uani 1 1 d . . . . .
H30 H 0.7185 -0.0046 -0.0029 0.038 Uiso 1 1 calc R U . . .
C31 C 0.6896(2) 0.0456(2) 0.0882(2) 0.0304(8) Uani 1 1 d . . . . .
H31 H 0.6473 0.0085 0.0916 0.036 Uiso 1 1 calc R U . . .
C32 C 0.70882(19) 0.1076(2) 0.13945(18) 0.0257(7) Uani 1 1 d . . . . .
H32 H 0.6798 0.1118 0.1781 0.031 Uiso 1 1 calc R U . . .
C33 C 0.68370(17) 0.11911(19) 0.54109(16) 0.0190(6) Uani 1 1 d . . . . .
C34 C 0.64163(18) 0.1492(2) 0.47672(16) 0.0213(6) Uani 1 1 d . . . . .
H34 H 0.6458 0.2083 0.4645 0.026 Uiso 1 1 calc R U . . .
C35 C 0.59640(18) 0.0974(2) 0.43269(16) 0.0222(6) Uani 1 1 d . . . . .
C36 C 0.5560(2) 0.1329(2) 0.36491(18) 0.0322(8) Uani 1 1 d . . . . .
H36A H 0.5690 0.1940 0.3607 0.048 Uiso 1 1 calc R U . . .
H36B H 0.5006 0.1269 0.3649 0.048 Uiso 1 1 calc R U . . .
H36C H 0.5721 0.1009 0.3251 0.048 Uiso 1 1 calc R U . . .
C37 C 0.58643(17) 0.0083(2) 0.45207(16) 0.0203(6) Uani 1 1 d . . . . .
C38 C 0.53773(19) -0.0486(2) 0.41055(17) 0.0252(7) Uani 1 1 d . . . . .
H38 H 0.5111 -0.0286 0.3675 0.030 Uiso 1 1 calc R U . . .
C39 C 0.5278(2) -0.1325(2) 0.43100(18) 0.0287(7) Uani 1 1 d . . . . .
H39 H 0.4938 -0.1696 0.4030 0.034 Uiso 1 1 calc R U . . .
C40 C 0.5686(2) -0.1624(2) 0.49378(19) 0.0278(7) Uani 1 1 d . . . . .
H40 H 0.5622 -0.2204 0.5081 0.033 Uiso 1 1 calc R U . . .
C41 C 0.61803(19) -0.1089(2) 0.53503(17) 0.0235(7) Uani 1 1 d . . . . .
H41 H 0.6455 -0.1303 0.5772 0.028 Uiso 1 1 calc R U . . .
C42 C 0.62775(17) -0.02287(19) 0.51478(16) 0.0195(6) Uani 1 1 d . . . . .
C43 C 0.72602(17) -0.0022(2) 0.61794(16) 0.0196(6) Uani 1 1 d . . . . .
H43A H 0.7716 0.0351 0.6279 0.024 Uiso 1 1 calc R U . . .
H43B H 0.7438 -0.0604 0.6061 0.024 Uiso 1 1 calc R U . . .
C44 C 0.68572(17) -0.0083(2) 0.68405(16) 0.0199(6) Uani 1 1 d . . . . .
H44A H 0.6880 0.0484 0.7080 0.024 Uiso 1 1 calc R U . . .
H44B H 0.6313 -0.0230 0.6706 0.024 Uiso 1 1 calc R U . . .
C45 C 0.72236(17) -0.07608(19) 0.73429(16) 0.0189(6) Uani 1 1 d . . . . .
C46 C 0.65297(17) 0.34332(19) 0.61426(17) 0.0196(6) Uani 1 1 d . . . . .
C47 C 0.59429(18) 0.3505(2) 0.65645(17) 0.0222(6) Uani 1 1 d . . . . .
H47 H 0.6037 0.3350 0.7047 0.027 Uiso 1 1 calc R U . . .
C48 C 0.52142(19) 0.3803(2) 0.62909(18) 0.0261(7) Uani 1 1 d . . . . .
H48 H 0.4819 0.3852 0.6585 0.031 Uiso 1 1 calc R U . . .
C49 C 0.50810(19) 0.4025(2) 0.55830(19) 0.0284(7) Uani 1 1 d . . . . .
H49 H 0.4591 0.4227 0.5392 0.034 Uiso 1 1 calc R U . . .
C50 C 0.56565(19) 0.3955(2) 0.51542(18) 0.0279(7) Uani 1 1 d . . . . .
H50 H 0.5558 0.4104 0.4671 0.033 Uiso 1 1 calc R U . . .
C51 C 0.63791(18) 0.3665(2) 0.54298(16) 0.0211(6) Uani 1 1 d . . . . .
H51 H 0.6773 0.3624 0.5134 0.025 Uiso 1 1 calc R U . . .
C52 C 0.84582(18) 0.31757(19) 0.57774(17) 0.0216(6) Uani 1 1 d . . . . .
C53 C 0.9149(2) 0.3587(2) 0.5990(2) 0.0336(8) Uani 1 1 d . . . . .
H53 H 0.9269 0.3753 0.6469 0.040 Uiso 1 1 calc R U . . .
C54 C 0.9668(2) 0.3759(3) 0.5515(2) 0.0471(11) Uani 1 1 d . . . . .
H54 H 1.0140 0.4034 0.5671 0.057 Uiso 1 1 calc R U . . .
C55 C 0.9496(2) 0.3530(2) 0.4808(2) 0.0392(9) Uani 1 1 d . . . . .
H55 H 0.9843 0.3659 0.4479 0.047 Uiso 1 1 calc R U . . .
C56 C 0.8817(2) 0.3112(2) 0.45937(19) 0.0304(8) Uani 1 1 d . . . . .
H56 H 0.8699 0.2943 0.4116 0.036 Uiso 1 1 calc R U . . .
C57 C 0.83048(19) 0.2938(2) 0.50722(17) 0.0241(7) Uani 1 1 d . . . . .
H57 H 0.7839 0.2651 0.4916 0.029 Uiso 1 1 calc R U . . .
C58 C 0.79138(17) 0.20379(19) 0.73083(16) 0.0188(6) Uani 1 1 d . . . . .
C59 C 0.84658(18) 0.1420(2) 0.71968(17) 0.0222(6) Uani 1 1 d . . . . .
H59 H 0.8716 0.1451 0.6785 0.027 Uiso 1 1 calc R U . . .
C60 C 0.7551(2) 0.1975(2) 0.79140(18) 0.0279(7) Uani 1 1 d . . . . .
H60 H 0.7172 0.2385 0.7999 0.033 Uiso 1 1 calc R U . . .
C61 C 0.7740(2) 0.1313(2) 0.83952(19) 0.0328(8) Uani 1 1 d . . . . .
H61 H 0.7487 0.1276 0.8805 0.039 Uiso 1 1 calc R U . . .
C62 C 0.8290(2) 0.0707(2) 0.82852(19) 0.0314(8) Uani 1 1 d . . . . .
H62 H 0.8417 0.0261 0.8619 0.038 Uiso 1 1 calc R U . . .
C63 C 0.86541(18) 0.0758(2) 0.76837(18) 0.0248(7) Uani 1 1 d . . . . .
H63 H 0.9031 0.0343 0.7602 0.030 Uiso 1 1 calc R U . . .
N1 N 0.80551(15) -0.03341(16) 0.43967(13) 0.0193(5) Uani 1 1 d . . . . .
N2 N 0.67681(14) 0.03269(16) 0.55680(13) 0.0182(5) Uani 1 1 d . . . . .
O1 O 0.79939(13) 0.16947(14) 0.29733(12) 0.0233(5) Uani 1 1 d . . . . .
O2 O 0.90150(14) 0.11873(15) 0.25260(13) 0.0287(5) Uani 1 1 d . . . . .
O3 O 0.73187(12) -0.13607(14) 0.38012(11) 0.0229(5) Uani 1 1 d . . . . .
O4 O 0.72654(12) 0.16613(14) 0.58179(12) 0.0236(5) Uani 1 1 d . . . . .
O5 O 0.78018(12) -0.11478(14) 0.72232(12) 0.0235(5) Uani 1 1 d . . . . .
O6 O 0.68726(13) -0.09129(14) 0.78918(11) 0.0216(5) Uani 1 1 d . . . . .
Sn1 Sn 0.79255(2) 0.26150(2) 0.21357(2) 0.01803(7) Uani 1 1 d . . . . .
Sn2 Sn 0.76512(2) 0.30031(2) 0.65242(2) 0.01731(7) Uani 1 1 d . . . . .

loop_
_atom_site_aniso_label
_atom_site_aniso_U_11
_atom_site_aniso_U_22
_atom_site_aniso_U_33
_atom_site_aniso_U_23
_atom_site_aniso_U_13
_atom_site_aniso_U_12
C2 0.0211(15) 0.0239(15) 0.0148(15) -0.0031(12) 0.0004(12) -0.0005(12)
C3 0.0268(16) 0.0218(15) 0.0228(17) 0.0011(13) 0.0014(13) 0.0002(12)
C4 0.0185(15) 0.0329(17) 0.0157(15) 0.0053(13) 0.0016(12) 0.0025(12)
C5 0.0186(15) 0.0291(16) 0.0176(16) -0.0043(13) 0.0008(12) 0.0036(12)
C6 0.0227(16) 0.046(2) 0.0226(18) -0.0091(15) -0.0019(14) 0.0083(14)
C7 0.0206(17) 0.051(2) 0.040(2) -0.0287(19) -0.0061(15) 0.0060(15)
C8 0.0306(19) 0.0308(19) 0.051(3) -0.0204(18) 0.0012(17) -0.0014(15)
C9 0.0272(17) 0.0262(17) 0.033(2) -0.0090(14) 0.0030(14) 0.0005(13)
C10 0.0214(15) 0.0245(15) 0.0186(16) -0.0049(12) 0.0016(12) 0.0001(12)
C11 0.0248(16) 0.0212(15) 0.0161(15) -0.0010(12) -0.0014(12) -0.0007(12)
C12 0.0322(18) 0.0224(16) 0.0241(18) 0.0050(13) 0.0060(14) 0.0040(13)
C13 0.0290(16) 0.0183(14) 0.0193(16) 0.0040(12) 0.0011(13) 0.0041(12)
C14 0.037(2) 0.042(2) 0.026(2) 0.0116(16) -0.0038(16) 0.0029(16)
C15 0.0243(15) 0.0231(15) 0.0125(15) 0.0022(11) 0.0022(12) -0.0017(12)
C16 0.0215(15) 0.0277(16) 0.0199(16) 0.0034(13) 0.0006(12) 0.0019(12)
C17 0.0323(17) 0.0224(15) 0.0198(17) -0.0024(12) 0.0030(13) -0.0036(13)
C18 0.0271(16) 0.0300(17) 0.0176(16) 0.0019(13) -0.0031(13) -0.0087(13)
C19 0.0231(16) 0.0331(18) 0.0211(17) 0.0074(13) -0.0020(13) 0.0029(13)
C20 0.0281(17) 0.0225(16) 0.0187(16) 0.0053(12) -0.0008(13) 0.0013(12)
C21 0.0211(15) 0.0219(15) 0.0161(15) 0.0045(12) -0.0010(12) 0.0050(11)
C22 0.0268(17) 0.0218(16) 0.0218(17) 0.0047(12) -0.0035(13) 0.0016(12)
C23 0.0219(16) 0.0335(18) 0.0282(19) 0.0105(15) -0.0021(14) 0.0002(13)
C24 0.0255(17) 0.043(2) 0.0268(19) 0.0089(15) 0.0070(14) 0.0114(15)
C25 0.0322(18) 0.040(2) 0.0189(17) -0.0027(14) 0.0053(14) 0.0039(15)
C26 0.0245(16) 0.0325(18) 0.0207(17) 0.0024(13) -0.0007(13) 0.0010(13)
C27 0.0230(15) 0.0168(14) 0.0165(15) -0.0005(11) -0.0025(12) 0.0038(11)
C28 0.0276(17) 0.0252(16) 0.0218(17) 0.0014(13) -0.0009(13) 0.0026(13)
C29 0.0308(17) 0.0355(18) 0.0135(16) -0.0016(13) -0.0012(13) 0.0104(14)
C30 0.0358(19) 0.0287(18) 0.0269(19) -0.0079(14) -0.0129(15) 0.0074(14)
C31 0.0329(18) 0.0218(16) 0.035(2) -0.0038(14) -0.0033(15) -0.0035(13)
C32 0.0296(17) 0.0228(16) 0.0236(17) 0.0007(13) -0.0011(14) -0.0002(13)
C33 0.0185(14) 0.0214(15) 0.0170(15) -0.0018(12) 0.0023(12) 0.0006(11)
C34 0.0259(16) 0.0206(15) 0.0170(16) 0.0032(12) 0.0011(12) -0.0005(12)
C35 0.0246(16) 0.0289(16) 0.0125(15) 0.0013(12) 0.0001(12) 0.0000(12)
C36 0.040(2) 0.0371(19) 0.0175(17) 0.0056(14) -0.0055(15) 0.0016(15)
C37 0.0229(15) 0.0242(15) 0.0135(15) -0.0016(12) 0.0016(12) 0.0003(12)
C38 0.0278(17) 0.0338(18) 0.0141(15) -0.0040(13) 0.0031(13) -0.0044(13)
C39 0.0299(18) 0.0328(18) 0.0232(18) -0.0119(14) 0.0023(14) -0.0086(14)
C40 0.0346(18) 0.0206(16) 0.0292(19) -0.0063(13) 0.0078(15) -0.0046(13)
C41 0.0302(17) 0.0227(15) 0.0175(16) -0.0004(12) 0.0023(13) -0.0001(12)
C42 0.0219(15) 0.0217(15) 0.0149(15) -0.0040(12) 0.0024(12) -0.0012(11)
C43 0.0214(15) 0.0224(15) 0.0140(15) 0.0011(12) -0.0021(12) 0.0011(12)
C44 0.0209(15) 0.0215(15) 0.0164(15) 0.0027(12) -0.0016(12) 0.0023(11)
C45 0.0214(15) 0.0182(14) 0.0151(15) -0.0018(11) -0.0055(12) -0.0019(11)
C46 0.0192(14) 0.0161(14) 0.0230(16) -0.0013(12) 0.0008(12) -0.0021(11)
C47 0.0234(15) 0.0244(15) 0.0178(16) 0.0027(12) -0.0017(12) -0.0026(12)
C48 0.0237(16) 0.0290(17) 0.0257(18) 0.0024(13) 0.0030(13) 0.0004(13)
C49 0.0250(16) 0.0308(18) 0.0279(19) 0.0065(14) -0.0024(14) 0.0025(13)
C50 0.0296(17) 0.0347(18) 0.0183(17) 0.0048(14) -0.0012(13) 0.0021(14)
C51 0.0251(16) 0.0216(15) 0.0162(15) -0.0004(12) 0.0006(12) -0.0001(12)
C52 0.0266(16) 0.0163(14) 0.0219(17) 0.0015(12) 0.0027(13) 0.0013(12)
C53 0.0313(19) 0.038(2) 0.033(2) -0.0138(16) 0.0071(15) -0.0097(15)
C54 0.038(2) 0.052(3) 0.055(3) -0.020(2) 0.021(2) -0.0226(19)
C55 0.045(2) 0.034(2) 0.043(2) -0.0005(17) 0.0256(19) -0.0032(17)
C56 0.040(2) 0.0298(18) 0.0219(18) 0.0035(14) 0.0080(15) 0.0082(15)
C57 0.0303(17) 0.0234(16) 0.0179(16) -0.0014(12) 0.0004(13) 0.0052(13)
C58 0.0214(15) 0.0180(14) 0.0151(15) -0.0024(11) -0.0055(12) -0.0035(11)
C59 0.0219(15) 0.0238(15) 0.0191(16) -0.0019(12) -0.0051(12) -0.0021(12)
C60 0.0366(19) 0.0238(17) 0.0226(18) -0.0003(13) 0.0009(15) 0.0018(13)
C61 0.047(2) 0.0312(18) 0.0200(18) 0.0053(14) 0.0045(15) 0.0004(16)
C62 0.043(2) 0.0252(17) 0.0228(18) 0.0021(13) -0.0103(15) -0.0021(14)
C63 0.0249(16) 0.0199(15) 0.0265(18) -0.0029(13) -0.0099(13) 0.0025(12)
N1 0.0225(13) 0.0208(13) 0.0138(13) 0.0009(10) -0.0010(10) 0.0014(10)
N2 0.0212(13) 0.0197(12) 0.0129(12) -0.0005(10) -0.0011(10) -0.0006(10)
O1 0.0280(12) 0.0213(11) 0.0199(12) 0.0018(9) 0.0002(9) 0.0030(9)
O2 0.0307(13) 0.0277(12) 0.0284(13) 0.0031(10) 0.0063(10) 0.0000(10)
O3 0.0271(12) 0.0232(11) 0.0165(11) -0.0033(9) -0.0056(9) 0.0022(9)
O4 0.0266(12) 0.0218(11) 0.0211(12) -0.0017(9) -0.0027(9) -0.0007(9)
O5 0.0248(11) 0.0225(11) 0.0218(12) 0.0029(9) -0.0025(9) 0.0029(9)
O6 0.0261(11) 0.0222(11) 0.0159(11) 0.0046(8) 0.0001(9) 0.0002(9)
Sn1 0.01968(12) 0.01828(11) 0.01537(12) 0.00075(7) -0.00105(8) 0.00031(7)
Sn2 0.01892(12) 0.01827(11) 0.01406(12) 0.00018(7) -0.00078(8) -0.00036(7)

loop_
_atom_type_symbol
_atom_type_description
_atom_type_scat_dispersion_real
_atom_type_scat_dispersion_imag
_atom_type_scat_source
C C 0.0033 0.0016 'International Tables Vol C Tables 4.2.6.8 and 6.1.1.4'
H H 0.0000 0.0000 'International Tables Vol C Tables 4.2.6.8 and 6.1.1.4'
N N 0.0061 0.0033 'International Tables Vol C Tables 4.2.6.8 and 6.1.1.4'
O O 0.0106 0.0060 'International Tables Vol C Tables 4.2.6.8 and 6.1.1.4'
Sn Sn -0.6537 1.4246 'International Tables Vol C Tables 4.2.6.8 and 6.1.1.4'

loop_
_exptl_crystal_face_index_h
_exptl_crystal_face_index_k
_exptl_crystal_face_index_l
_exptl_crystal_face_perp_dist
9 20 -6 0.2970
8 -21 -1 0.3026
-16 -16 8 0.3176
12 0 -25 0.2522
5 -14 19 0.2092
-14 3 23 0.2663
-11 17 -11 0.3482
0 -4 -26 0.0813
3 1 26 0.0893

loop_
_geom_angle_atom_site_label_1
_geom_angle_atom_site_label_2
_geom_angle_atom_site_label_3
_geom_angle
_geom_angle_site_symmetry_1
_geom_angle_site_symmetry_3
_geom_angle_publ_flag
O3 C2 N1 118.6(3) . . ?
O3 C2 C3 123.8(3) . . ?
N1 C2 C3 117.5(3) . . ?
C4 C3 C2 122.5(3) . . ?
C4 C3 H3 118.8 . . ?
C2 C3 H3 118.8 . . ?
C3 C4 C5 119.5(3) . . ?
C3 C4 C14 121.3(3) . . ?
C5 C4 C14 119.2(3) . . ?
C6 C5 C10 118.4(3) . . ?
C6 C5 C4 123.0(3) . . ?
C10 C5 C4 118.6(3) . . ?
C7 C6 C5 121.1(3) . . ?
C7 C6 H6 119.5 . . ?
C5 C6 H6 119.5 . . ?
C6 C7 C8 120.2(3) . . ?
C6 C7 H7 119.9 . . ?
C8 C7 H7 119.9 . . ?
C9 C8 C7 120.7(3) . . ?
C9 C8 H8 119.7 . . ?
C7 C8 H8 119.7 . . ?
C8 C9 C10 120.1(3) . . ?
C8 C9 H9 119.9 . . ?
C10 C9 H9 119.9 . . ?
N1 C10 C9 120.8(3) . . ?
N1 C10 C5 119.6(3) . . ?
C9 C10 C5 119.6(3) . . ?
O2 C11 O1 123.7(3) . . ?
O2 C11 C12 120.3(3) . . ?
O1 C11 C12 116.0(3) . . ?
C11 C12 C13 116.7(3) . . ?
C11 C12 H12A 108.1 . . ?
C13 C12 H12A 108.1 . . ?
C11 C12 H12B 108.1 . . ?
C13 C12 H12B 108.1 . . ?
H12A C12 H12B 107.3 . . ?
N1 C13 C12 108.0(2) . . ?
N1 C13 H13A 110.1 . . ?
C12 C13 H13A 110.1 . . ?
N1 C13 H13B 110.1 . . ?
C12 C13 H13B 110.1 . . ?
H13A C13 H13B 108.4 . . ?
C4 C14 H14A 109.5 . . ?
C4 C14 H14B 109.5 . . ?
H14A C14 H14B 109.5 . . ?
C4 C14 H14C 109.5 . . ?
H14A C14 H14C 109.5 . . ?
H14B C14 H14C 109.5 . . ?
C20 C15 C16 118.3(3) . . ?
C20 C15 Sn1 123.2(2) . . ?
C16 C15 Sn1 118.5(2) . . ?
C17 C16 C15 120.8(3) . . ?
C17 C16 H16 119.6 . . ?
C15 C16 H16 119.6 . . ?
C18 C17 C16 120.3(3) . . ?
C18 C17 H17 119.8 . . ?
C16 C17 H17 119.8 . . ?
C19 C18 C17 119.1(3) . . ?
C19 C18 H18 120.5 . . ?
C17 C18 H18 120.5 . . ?
C18 C19 C20 120.8(3) . . ?
C18 C19 H19 119.6 . . ?
C20 C19 H19 119.6 . . ?
C15 C20 C19 120.7(3) . . ?
C15 C20 H20 119.6 . . ?
C19 C20 H20 119.6 . . ?
C26 C21 C22 118.2(3) . . ?
C26 C21 Sn1 119.8(2) . . ?
C22 C21 Sn1 122.0(2) . . ?
C23 C22 C21 120.8(3) . . ?
C23 C22 H22 119.6 . . ?
C21 C22 H22 119.6 . . ?
C24 C23 C22 120.2(3) . . ?
C24 C23 H23 119.9 . . ?
C22 C23 H23 119.9 . . ?
C23 C24 C25 119.7(3) . . ?
C23 C24 H24 120.2 . . ?
C25 C24 H24 120.2 . . ?
C24 C25 C26 120.0(3) . . ?
C24 C25 H25 120.0 . . ?
C26 C25 H25 120.0 . . ?
C25 C26 C21 121.1(3) . . ?
C25 C26 H26 119.5 . . ?
C21 C26 H26 119.5 . . ?
C28 C27 C32 117.8(3) . . ?
C28 C27 Sn1 123.1(2) . . ?
C32 C27 Sn1 119.1(2) . . ?
C29 C28 C27 120.8(3) . . ?
C29 C28 H28 119.6 . . ?
C27 C28 H28 119.6 . . ?
C28 C29 C30 120.4(3) . . ?
C28 C29 H29 119.8 . . ?
C30 C29 H29 119.8 . . ?
C31 C30 C29 119.5(3) . . ?
C31 C30 H30 120.2 . . ?
C29 C30 H30 120.2 . . ?
C32 C31 C30 120.1(3) . . ?
C32 C31 H31 120.0 . . ?
C30 C31 H31 120.0 . . ?
C31 C32 C27 121.4(3) . . ?
C31 C32 H32 119.3 . . ?
C27 C32 H32 119.3 . . ?
O4 C33 N2 119.4(3) . . ?
O4 C33 C34 123.7(3) . . ?
N2 C33 C34 116.9(3) . . ?
C35 C34 C33 123.1(3) . . ?
C35 C34 H34 118.5 . . ?
C33 C34 H34 118.5 . . ?
C34 C35 C37 119.2(3) . . ?
C34 C35 C36 120.1(3) . . ?
C37 C35 C36 120.7(3) . . ?
C35 C36 H36A 109.5 . . ?
C35 C36 H36B 109.5 . . ?
H36A C36 H36B 109.5 . . ?
C35 C36 H36C 109.5 . . ?
H36A C36 H36C 109.5 . . ?
H36B C36 H36C 109.5 . . ?
C38 C37 C42 118.9(3) . . ?
C38 C37 C35 122.5(3) . . ?
C42 C37 C35 118.6(3) . . ?
C39 C38 C37 121.4(3) . . ?
C39 C38 H38 119.3 . . ?
C37 C38 H38 119.3 . . ?
C38 C39 C40 119.2(3) . . ?
C38 C39 H39 120.4 . . ?
C40 C39 H39 120.4 . . ?
C41 C40 C39 120.9(3) . . ?
C41 C40 H40 119.5 . . ?
C39 C40 H40 119.5 . . ?
C40 C41 C42 120.2(3) . . ?
C40 C41 H41 119.9 . . ?
C42 C41 H41 119.9 . . ?
C41 C42 N2 120.8(3) . . ?
C41 C42 C37 119.4(3) . . ?
N2 C42 C37 119.8(3) . . ?
N2 C43 C44 113.1(2) . . ?
N2 C43 H43A 109.0 . . ?
C44 C43 H43A 109.0 . . ?
N2 C43 H43B 109.0 . . ?
C44 C43 H43B 109.0 . . ?
H43A C43 H43B 107.8 . . ?
C45 C44 C43 111.3(3) . . ?
C45 C44 H44A 109.4 . . ?
C43 C44 H44A 109.4 . . ?
C45 C44 H44B 109.4 . . ?
C43 C44 H44B 109.4 . . ?
H44A C44 H44B 108.0 . . ?
O5 C45 O6 123.2(3) . . ?
O5 C45 C44 121.4(3) . . ?
O6 C45 C44 115.4(3) . . ?
C47 C46 C51 118.5(3) . . ?
C47 C46 Sn2 123.4(2) . . ?
C51 C46 Sn2 118.2(2) . . ?
C46 C47 C48 121.3(3) . . ?
C46 C47 H47 119.3 . . ?
C48 C47 H47 119.3 . . ?
C49 C48 C47 119.0(3) . . ?
C49 C48 H48 120.5 . . ?
C47 C48 H48 120.5 . . ?
C50 C49 C48 120.6(3) . . ?
C50 C49 H49 119.7 . . ?
C48 C49 H49 119.7 . . ?
C49 C50 C51 120.2(3) . . ?
C49 C50 H50 119.9 . . ?
C51 C50 H50 119.9 . . ?
C50 C51 C46 120.5(3) . . ?
C50 C51 H51 119.7 . . ?
C46 C51 H51 119.7 . . ?
C53 C52 C57 117.8(3) . . ?
C53 C52 Sn2 119.2(3) . . ?
C57 C52 Sn2 123.0(2) . . ?
C52 C53 C54 121.1(4) . . ?
C52 C53 H53 119.4 . . ?
C54 C53 H53 119.4 . . ?
C53 C54 C55 120.2(4) . . ?
C53 C54 H54 119.9 . . ?
C55 C54 H54 119.9 . . ?
C56 C55 C54 119.2(4) . . ?
C56 C55 H55 120.4 . . ?
C54 C55 H55 120.4 . . ?
C55 C56 C57 120.3(3) . . ?
C55 C56 H56 119.8 . . ?
C57 C56 H56 119.8 . . ?
C56 C57 C52 121.5(3) . . ?
C56 C57 H57 119.3 . . ?
C52 C57 H57 119.3 . . ?
C60 C58 C59 118.4(3) . . ?
C60 C58 Sn2 123.6(2) . . ?
C59 C58 Sn2 118.0(2) . . ?
C63 C59 C58 120.9(3) . . ?
C63 C59 H59 119.5 . . ?
C58 C59 H59 119.5 . . ?
C58 C60 C61 120.3(3) . . ?
C58 C60 H60 119.8 . . ?
C61 C60 H60 119.8 . . ?
C62 C61 C60 121.0(3) . . ?
C62 C61 H61 119.5 . . ?
C60 C61 H61 119.5 . . ?
C61 C62 C63 119.4(3) . . ?
C61 C62 H62 120.3 . . ?
C63 C62 H62 120.3 . . ?
C62 C63 C59 119.9(3) . . ?
C62 C63 H63 120.0 . . ?
C59 C63 H63 120.0 . . ?
C2 N1 C10 122.3(3) . . ?
C2 N1 C13 118.0(2) . . ?
C10 N1 C13 119.2(3) . . ?
C33 N2 C42 122.3(3) . . ?
C33 N2 C43 118.1(2) . . ?
C42 N2 C43 119.5(2) . . ?
C11 O1 Sn1 111.8(2) . . ?
C2 O3 Sn1 142.1(2) . 2_645 ?
C33 O4 Sn2 156.2(2) . . ?
C45 O6 Sn2 111.72(18) . 2_646 ?
C27 Sn1 C21 114.76(12) . . ?
C27 Sn1 O1 92.41(10) . . ?
C21 Sn1 O1 88.09(10) . . ?
C27 Sn1 C15 130.63(12) . . ?
C21 Sn1 C15 112.90(12) . . ?
O1 Sn1 C15 101.30(10) . . ?
C27 Sn1 O3 86.73(10) . 2_655 ?
C21 Sn1 O3 85.90(10) . 2_655 ?
O1 Sn1 O3 172.93(8) . 2_655 ?
C15 Sn1 O3 84.50(9) . 2_655 ?
C46 Sn2 C58 125.13(12) . . ?
C46 Sn2 O6 102.90(10) . 2_656 ?
C58 Sn2 O6 98.38(10) . 2_656 ?
C46 Sn2 C52 113.17(12) . . ?
C58 Sn2 C52 116.79(12) . . ?
O6 Sn2 C52 90.03(10) 2_656 . ?
C46 Sn2 O4 84.00(9) . . ?
C58 Sn2 O4 79.66(9) . . ?
O6 Sn2 O4 172.50(8) 2_656 . ?
C52 Sn2 O4 84.48(10) . . ?

loop_
_geom_bond_atom_site_label_1
_geom_bond_atom_site_label_2
_geom_bond_distance
_geom_bond_site_symmetry_2
_geom_bond_publ_flag
C2 O3 1.263(4) . ?
C2 N1 1.378(4) . ?
C2 C3 1.435(4) . ?
C3 C4 1.354(4) . ?
C3 H3 0.9500 . ?
C4 C5 1.449(5) . ?
C4 C14 1.505(5) . ?
C5 C6 1.410(4) . ?
C5 C10 1.411(4) . ?
C6 C7 1.374(6) . ?
C6 H6 0.9500 . ?
C7 C8 1.382(6) . ?
C7 H7 0.9500 . ?
C8 C9 1.379(5) . ?
C8 H8 0.9500 . ?
C9 C10 1.407(5) . ?
C9 H9 0.9500 . ?
C10 N1 1.403(4) . ?
C11 O2 1.224(4) . ?
C11 O1 1.301(4) . ?
C11 C12 1.503(4) . ?
C12 C13 1.531(5) . ?
C12 H12A 0.9900 . ?
C12 H12B 0.9900 . ?
C13 N1 1.475(4) . ?
C13 H13A 0.9900 . ?
C13 H13B 0.9900 . ?
C14 H14A 0.9800 . ?
C14 H14B 0.9800 . ?
C14 H14C 0.9800 . ?
C15 C20 1.392(4) . ?
C15 C16 1.397(4) . ?
C15 Sn1 2.144(3) . ?
C16 C17 1.395(4) . ?
C16 H16 0.9500 . ?
C17 C18 1.392(5) . ?
C17 H17 0.9500 . ?
C18 C19 1.381(5) . ?
C18 H18 0.9500 . ?
C19 C20 1.394(5) . ?
C19 H19 0.9500 . ?
C20 H20 0.9500 . ?
C21 C26 1.396(5) . ?
C21 C22 1.398(4) . ?
C21 Sn1 2.138(3) . ?
C22 C23 1.392(5) . ?
C22 H22 0.9500 . ?
C23 C24 1.386(5) . ?
C23 H23 0.9500 . ?
C24 C25 1.389(5) . ?
C24 H24 0.9500 . ?
C25 C26 1.391(5) . ?
C25 H25 0.9500 . ?
C26 H26 0.9500 . ?
C27 C28 1.396(5) . ?
C27 C32 1.398(4) . ?
C27 Sn1 2.128(3) . ?
C28 C29 1.388(5) . ?
C28 H28 0.9500 . ?
C29 C30 1.391(5) . ?
C29 H29 0.9500 . ?
C30 C31 1.379(6) . ?
C30 H30 0.9500 . ?
C31 C32 1.386(5) . ?
C31 H31 0.9500 . ?
C32 H32 0.9500 . ?
C33 O4 1.252(4) . ?
C33 N2 1.382(4) . ?
C33 C34 1.437(4) . ?
C34 C35 1.353(4) . ?
C34 H34 0.9500 . ?
C35 C37 1.447(4) . ?
C35 C36 1.507(4) . ?
C36 H36A 0.9800 . ?
C36 H36B 0.9800 . ?
C36 H36C 0.9800 . ?
C37 C38 1.408(4) . ?
C37 C42 1.412(4) . ?
C38 C39 1.375(5) . ?
C38 H38 0.9500 . ?
C39 C40 1.404(5) . ?
C39 H39 0.9500 . ?
C40 C41 1.380(4) . ?
C40 H40 0.9500 . ?
C41 C42 1.405(4) . ?
C41 H41 0.9500 . ?
C42 N2 1.403(4) . ?
C43 N2 1.473(4) . ?
C43 C44 1.527(4) . ?
C43 H43A 0.9900 . ?
C43 H43B 0.9900 . ?
C44 C45 1.516(4) . ?
C44 H44A 0.9900 . ?
C44 H44B 0.9900 . ?
C45 O5 1.228(4) . ?
C45 O6 1.304(4) . ?
C46 C47 1.391(5) . ?
C46 C51 1.405(4) . ?
C46 Sn2 2.130(3) . ?
C47 C48 1.405(4) . ?
C47 H47 0.9500 . ?
C48 C49 1.391(5) . ?
C48 H48 0.9500 . ?
C49 C50 1.384(5) . ?
C49 H49 0.9500 . ?
C50 C51 1.393(4) . ?
C50 H50 0.9500 . ?
C51 H51 0.9500 . ?
C52 C53 1.392(5) . ?
C52 C57 1.394(4) . ?
C52 Sn2 2.151(3) . ?
C53 C54 1.392(5) . ?
C53 H53 0.9500 . ?
C54 C55 1.396(6) . ?
C54 H54 0.9500 . ?
C55 C56 1.380(6) . ?
C55 H55 0.9500 . ?
C56 C57 1.388(5) . ?
C56 H56 0.9500 . ?
C57 H57 0.9500 . ?
C58 C60 1.394(5) . ?
C58 C59 1.400(4) . ?
C58 Sn2 2.131(3) . ?
C59 C63 1.400(4) . ?
C59 H59 0.9500 . ?
C60 C61 1.392(5) . ?
C60 H60 0.9500 . ?
C61 C62 1.384(5) . ?
C61 H61 0.9500 . ?
C62 C63 1.386(5) . ?
C62 H62 0.9500 . ?
C63 H63 0.9500 . ?
O1 Sn1 2.139(2) . ?
O3 Sn1 2.395(2) 2_645 ?
O4 Sn2 2.529(2) . ?
O6 Sn2 2.134(2) 2_646 ?
Sn1 O3 2.395(2) 2_655 ?
Sn2 O6 2.134(2) 2_656 ?

loop_
_geom_torsion_atom_site_label_1
_geom_torsion_atom_site_label_2
_geom_torsion_atom_site_label_3
_geom_torsion_atom_site_label_4
_geom_torsion
_geom_torsion_site_symmetry_1
_geom_torsion_site_symmetry_2
_geom_torsion_site_symmetry_3
_geom_torsion_site_symmetry_4
_geom_torsion_publ_flag
O3 C2 C3 C4 179.2(3) . . . . ?
N1 C2 C3 C4 -0.6(5) . . . . ?
C2 C3 C4 C5 0.1(5) . . . . ?
C2 C3 C4 C14 -179.2(3) . . . . ?
C3 C4 C5 C6 179.1(3) . . . . ?
C14 C4 C5 C6 -1.7(5) . . . . ?
C3 C4 C5 C10 -0.2(5) . . . . ?
C14 C4 C5 C10 179.0(3) . . . . ?
C10 C5 C6 C7 -1.4(5) . . . . ?
C4 C5 C6 C7 179.3(3) . . . . ?
C5 C6 C7 C8 -0.6(6) . . . . ?
C6 C7 C8 C9 1.9(6) . . . . ?
C7 C8 C9 C10 -1.1(6) . . . . ?
C8 C9 C10 N1 179.6(3) . . . . ?
C8 C9 C10 C5 -1.0(5) . . . . ?
C6 C5 C10 N1 -178.4(3) . . . . ?
C4 C5 C10 N1 0.9(4) . . . . ?
C6 C5 C10 C9 2.2(5) . . . . ?
C4 C5 C10 C9 -178.5(3) . . . . ?
O2 C11 C12 C13 179.7(3) . . . . ?
O1 C11 C12 C13 0.1(4) . . . . ?
C11 C12 C13 N1 -156.8(3) . . . . ?
C20 C15 C16 C17 -1.1(5) . . . . ?
Sn1 C15 C16 C17 177.2(2) . . . . ?
C15 C16 C17 C18 2.4(5) . . . . ?
C16 C17 C18 C19 -1.2(5) . . . . ?
C17 C18 C19 C20 -1.2(5) . . . . ?
C16 C15 C20 C19 -1.4(5) . . . . ?
Sn1 C15 C20 C19 -179.6(2) . . . . ?
C18 C19 C20 C15 2.6(5) . . . . ?
C26 C21 C22 C23 0.1(5) . . . . ?
Sn1 C21 C22 C23 177.1(2) . . . . ?
C21 C22 C23 C24 1.2(5) . . . . ?
C22 C23 C24 C25 -0.5(5) . . . . ?
C23 C24 C25 C26 -1.4(5) . . . . ?
C24 C25 C26 C21 2.7(5) . . . . ?
C22 C21 C26 C25 -2.0(5) . . . . ?
Sn1 C21 C26 C25 -179.0(3) . . . . ?
C32 C27 C28 C29 1.0(4) . . . . ?
Sn1 C27 C28 C29 -177.9(2) . . . . ?
C27 C28 C29 C30 0.5(5) . . . . ?
C28 C29 C30 C31 -1.3(5) . . . . ?
C29 C30 C31 C32 0.5(5) . . . . ?
C30 C31 C32 C27 1.1(5) . . . . ?
C28 C27 C32 C31 -1.8(5) . . . . ?
Sn1 C27 C32 C31 177.1(2) . . . . ?
O4 C33 C34 C35 179.0(3) . . . . ?
N2 C33 C34 C35 0.6(5) . . . . ?
C33 C34 C35 C37 3.0(5) . . . . ?
C33 C34 C35 C36 -178.0(3) . . . . ?
C34 C35 C37 C38 177.2(3) . . . . ?
C36 C35 C37 C38 -1.8(5) . . . . ?
C34 C35 C37 C42 -3.4(5) . . . . ?
C36 C35 C37 C42 177.6(3) . . . . ?
C42 C37 C38 C39 2.2(5) . . . . ?
C35 C37 C38 C39 -178.4(3) . . . . ?
C37 C38 C39 C40 -1.6(5) . . . . ?
C38 C39 C40 C41 0.2(5) . . . . ?
C39 C40 C41 C42 0.4(5) . . . . ?
C40 C41 C42 N2 178.9(3) . . . . ?
C40 C41 C42 C37 0.2(5) . . . . ?
C38 C37 C42 C41 -1.4(5) . . . . ?
C35 C37 C42 C41 179.1(3) . . . . ?
C38 C37 C42 N2 179.8(3) . . . . ?
C35 C37 C42 N2 0.3(4) . . . . ?
N2 C43 C44 C45 155.8(2) . . . . ?
C43 C44 C45 O5 4.5(4) . . . . ?
C43 C44 C45 O6 -173.9(2) . . . . ?
C51 C46 C47 C48 -0.1(5) . . . . ?
Sn2 C46 C47 C48 179.2(2) . . . . ?
C46 C47 C48 C49 0.3(5) . . . . ?
C47 C48 C49 C50 0.0(5) . . . . ?
C48 C49 C50 C51 -0.5(5) . . . . ?
C49 C50 C51 C46 0.7(5) . . . . ?
C47 C46 C51 C50 -0.4(5) . . . . ?
Sn2 C46 C51 C50 -179.7(2) . . . . ?
C57 C52 C53 C54 0.3(5) . . . . ?
Sn2 C52 C53 C54 -176.1(3) . . . . ?
C52 C53 C54 C55 0.8(7) . . . . ?
C53 C54 C55 C56 -1.6(7) . . . . ?
C54 C55 C56 C57 1.2(6) . . . . ?
C55 C56 C57 C52 -0.1(5) . . . . ?
C53 C52 C57 C56 -0.7(5) . . . . ?
Sn2 C52 C57 C56 175.5(2) . . . . ?
C60 C58 C59 C63 -0.5(4) . . . . ?
Sn2 C58 C59 C63 -178.7(2) . . . . ?
C59 C58 C60 C61 0.3(5) . . . . ?
Sn2 C58 C60 C61 178.4(3) . . . . ?
C58 C60 C61 C62 0.1(5) . . . . ?
C60 C61 C62 C63 -0.5(5) . . . . ?
C61 C62 C63 C59 0.3(5) . . . . ?
C58 C59 C63 C62 0.2(5) . . . . ?
O3 C2 N1 C10 -178.5(3) . . . . ?
C3 C2 N1 C10 1.2(4) . . . . ?
O3 C2 N1 C13 -6.8(4) . . . . ?
C3 C2 N1 C13 172.9(3) . . . . ?
C9 C10 N1 C2 178.0(3) . . . . ?
C5 C10 N1 C2 -1.4(5) . . . . ?
C9 C10 N1 C13 6.4(4) . . . . ?
C5 C10 N1 C13 -173.0(3) . . . . ?
C12 C13 N1 C2 -96.3(3) . . . . ?
C12 C13 N1 C10 75.6(3) . . . . ?
O4 C33 N2 C42 177.7(3) . . . . ?
C34 C33 N2 C42 -3.8(4) . . . . ?
O4 C33 N2 C43 -5.5(4) . . . . ?
C34 C33 N2 C43 173.0(3) . . . . ?
C41 C42 N2 C33 -175.4(3) . . . . ?
C37 C42 N2 C33 3.4(4) . . . . ?
C41 C42 N2 C43 7.9(4) . . . . ?
C37 C42 N2 C43 -173.4(3) . . . . ?
C44 C43 N2 C33 98.3(3) . . . . ?
C44 C43 N2 C42 -84.8(3) . . . . ?
O2 C11 O1 Sn1 16.1(4) . . . . ?
C12 C11 O1 Sn1 -164.4(2) . . . . ?
N1 C2 O3 Sn1 130.5(3) . . . 2_645 ?
C3 C2 O3 Sn1 -49.2(5) . . . 2_645 ?
N2 C33 O4 Sn2 -136.9(4) . . . . ?
C34 C33 O4 Sn2 44.7(7) . . . . ?
O5 C45 O6 Sn2 -6.5(4) . . . 2_646 ?
C44 C45 O6 Sn2 171.82(19) . . . 2_646 ?

loop_
_exptl_oxdiff_crystal_face_indexfrac_h
_exptl_oxdiff_crystal_face_indexfrac_k
_exptl_oxdiff_crystal_face_indexfrac_l
_exptl_oxdiff_crystal_face_x
_exptl_oxdiff_crystal_face_y
_exptl_oxdiff_crystal_face_z
8.6594 20.1493 -5.6944 0.6429 0.6827 -0.3473
7.5295 -20.8413 -1.1902 -0.3417 -0.3681 0.8647
-16.0390 -15.8646 8.4435 -0.6870 -0.7266 -0.0093
12.3620 -0.4094 -24.8563 0.8620 -0.1145 0.4938
4.8340 -14.0451 19.2235 -0.8749 0.1109 0.4714
-14.3007 3.0067 23.4742 -0.7761 0.1041 -0.6220
-11.2136 16.5536 -11.1846 0.6306 -0.0776 -0.7722
0.3720 -4.2390 -26.3353 0.7620 -0.5843 0.2792
3.4974 1.1672 26.0314 -0.7922 0.6060 -0.0726
